data_4032250
loop_
_publ_author_name
'Liu, Shuang'
'Li, Yuming'
'Yin, Zhiyu'
'Yu, Qiuli'
'Miao, Zhiwei'

_publ_section_title
;
 Diastereoselective Synthesis of Adjacent P,C-Stereogenic \b-N-Glycosidic
 Linked \a-Aminophosphinates.
;
_journal_issue 5
_journal_name_full 'The Journal of organic chemistry'
_journal_page_first 2481
_journal_page_last 2488
_journal_paper_doi 10.1021/acs.joc.6b02877
_journal_volume 82
_journal_year 2017
_chemical_absolute_configuration unk
_chemical_formula_moiety 'C49 H72 Cl N O11 P'
_chemical_formula_sum 'C49 H72 Cl N O11 P'
_chemical_formula_weight 917.53
_space_group_crystal_system monoclinic
_space_group_IT_number 4
_space_group_name_Hall 'P 2yb'
_space_group_name_H-M_alt 'P 1 21 1'
_symmetry_Int_Tables_number 4
_symmetry_space_group_name_Hall 'P 2yb'
_symmetry_space_group_name_H-M 'P 1 21 1'
_atom_sites_solution_primary direct
_audit_creation_date 2016-01-14
_audit_creation_method
;
Olex2 1.2-ac21
(compiled 2015.09.16 svn.r134, GUI svn.r4998)
;
_cell_angle_alpha 90
_cell_angle_beta 103.0963(15)
_cell_angle_gamma 90
_cell_formula_units_Z 4
_cell_length_a 12.38660(18)
_cell_length_b 27.0237(4)
_cell_length_c 16.1570(3)
_cell_measurement_reflns_used 31512
_cell_measurement_theta_max 32.1250
_cell_measurement_theta_min 1.5880
_cell_volume 5267.60(15)
_computing_cell_refinement 'CrysAlisPro 1.171.38.41 (Rigaku OD, 2015)'
_computing_data_collection 'CrysAlisPro 1.171.38.41 (Rigaku OD, 2015)'
_computing_data_reduction 'CrysAlisPro 1.171.38.41 (Rigaku OD, 2015)'
_computing_molecular_graphics 'Olex2 (Dolomanov et al., 2009)'
_computing_publication_material 'Olex2 (Dolomanov et al., 2009)'
_computing_structure_refinement 'olex2.refine (Bourhis et al., 2015)'
_computing_structure_solution 'ShelXT (Sheldrick, 2015)'
_diffrn_detector 'CCD plate'
_diffrn_measured_fraction_theta_full 0.9566
_diffrn_measured_fraction_theta_max 0.8436
_diffrn_measurement_details
;
List of Runs (angles in degrees, time in seconds):

  # Type    Start    End  Width  t~exp~   \w     \q     \k     \f   Frames
--------------------------------------------------------------------------
  1  \w   -120.00  60.00   0.50    5.00    --  -30.00  45.00   0.00  360
  2  \w   -120.00  60.00   0.50    5.00    --  -30.00  45.00  90.00  360
  3  \w   -120.00  60.00   0.50    5.00    --  -30.00  45.00 180.00  360
;
_diffrn_measurement_device 'abstract diffractometer'
_diffrn_measurement_device_type 'dtrek-CrysAlisPro-abstract goniometer imported rigaku-d*trek images'
_diffrn_measurement_method '\w scans'
_diffrn_orient_matrix_type 'CrysAlisPro convention (1999,Acta A55,543-557)'
_diffrn_orient_matrix_UB_11 -0.0586823000
_diffrn_orient_matrix_UB_12 -0.0006631000
_diffrn_orient_matrix_UB_13 -0.0123156000
_diffrn_orient_matrix_UB_21 0.0005161000
_diffrn_orient_matrix_UB_22 0.0207059000
_diffrn_orient_matrix_UB_23 -0.0268769000
_diffrn_orient_matrix_UB_31 0.0032694000
_diffrn_orient_matrix_UB_32 -0.0161271000
_diffrn_orient_matrix_UB_33 -0.0340068000
_diffrn_radiation_monochromator graphite
_diffrn_radiation_probe x-ray
_diffrn_radiation_type 'Mo K\a'
_diffrn_radiation_wavelength 0.71073
_diffrn_reflns_av_R_equivalents 0.0240
_diffrn_reflns_av_unetI/netI 0.0353
_diffrn_reflns_limit_h_max 17
_diffrn_reflns_limit_h_min -18
_diffrn_reflns_limit_k_max 40
_diffrn_reflns_limit_k_min -39
_diffrn_reflns_limit_l_max 23
_diffrn_reflns_limit_l_min -24
_diffrn_reflns_number 58101
_diffrn_reflns_theta_full 26.0000
_diffrn_reflns_theta_max 32.46
_diffrn_reflns_theta_min 1.51
_diffrn_source 'fine-focus sealed X-ray tube'
_diffrn_source_type 'Enhance (Mo) X-ray Source'
_exptl_absorpt_coefficient_mu 0.154
_exptl_absorpt_correction_T_max 1.00000
_exptl_absorpt_correction_T_min 0.52817
_exptl_absorpt_correction_type multi-scan
_exptl_absorpt_process_details
;
CrysAlisPro 1.171.38.41 (Rigaku Oxford Diffraction, 2015)
Empirical absorption correction using spherical harmonics,
 implemented in SCALE3 ABSPACK scaling algorithm.
;
_exptl_crystal_colour colourless
_exptl_crystal_colour_primary colourless
_exptl_crystal_density_diffrn 1.0641
_exptl_crystal_description plate
_exptl_crystal_F_000 1684.0029
_exptl_crystal_size_max 0.36
_exptl_crystal_size_mid 0.34
_exptl_crystal_size_min 0.22
_refine_diff_density_max 1.3301
_refine_diff_density_min -0.6906
_refine_diff_density_rms 0.0952
_refine_ls_abs_structure_details 'Flack, H. D. (1983). Acta Cryst. A39, 876-881.'
_refine_ls_abs_structure_Flack -0.01(4)
_refine_ls_d_res_high 0.6622
_refine_ls_d_res_low 13.5118
_refine_ls_goodness_of_fit_ref 1.6220
_refine_ls_hydrogen_treatment undef
_refine_ls_matrix_type full
_refine_ls_number_constraints 0
_refine_ls_number_parameters 1134
_refine_ls_number_reflns 32030
_refine_ls_number_restraints 0
_refine_ls_restrained_S_all 1.6220
_refine_ls_R_factor_all 0.0740
_refine_ls_R_factor_gt 0.0694
_refine_ls_shift/su_max 9.8617
_refine_ls_shift/su_mean 0.7415
_refine_ls_structure_factor_coef Fsqd
_refine_ls_weighting_details 'w=1/[\s^2^(Fo^2^)+(0.1P)^2^] where P=(Fo^2^+2Fc^2^)/3'
_refine_ls_weighting_scheme calc
_refine_ls_wR_factor_gt 0.2041
_refine_ls_wR_factor_ref 0.2080
_reflns_Friedel_coverage 0.755
_reflns_limit_h_max 18
_reflns_limit_h_min -18
_reflns_limit_k_max 40
_reflns_limit_k_min -39
_reflns_limit_l_max 24
_reflns_limit_l_min -23
_reflns_number_gt 29261
_reflns_number_total 32030
_reflns_threshold_expression I>=2u(I)
_cod_data_source_file jo6b02877_si_002.cif
_cod_data_source_block m20160116a
_cod_depositor_comments
;

2020-09-21
Z value and formula fixed to values more according to usual
chemical conventions.                 miguel
;
_cod_original_cell_volume 5267.59(14)
_cod_original_sg_symbol_Hall ' P 2yb'
_cod_original_formula_moiety '0.4(C49 Cl N O11 P), 0.4(C49 Cl N2 O10 P)'
_cod_original_formula_sum 'C39.2 Cl0.8 N1.2 O8.4 P0.8'
_cod_original_formula_units_Z 5
_cod_original_formula_weight 675.18
_cod_database_code 4032250
_chemical_oxdiff_formula C49H73NO11ClP
_reflns_odcompleteness_completeness 92.88
_reflns_odcompleteness_iscentric 1
_reflns_odcompleteness_theta 32.38
_olex2_refinement_description
;
;
_olex2_submission_special_instructions 'No special instructions were received'
_oxdiff_exptl_absorpt_empirical_details
;
Empirical correction (ABSPACK) includes:
- Absorption correction using spherical harmonics
- Frame scaling
- Detector area scaling
;
_oxdiff_exptl_absorpt_empirical_full_max 1.586
_oxdiff_exptl_absorpt_empirical_full_min 0.654

loop_
_space_group_symop_id
_space_group_symop_operation_xyz
1 x,y,z
2 -x,y+1/2,-z

loop_
_atom_site_label
_atom_site_type_symbol
_atom_site_fract_x
_atom_site_fract_y
_atom_site_fract_z
_atom_site_U_iso_or_equiv
_atom_site_adp_type
_atom_site_occupancy
P001 P 0.85560(4) 0.46622(2) 0.43129(3) 0.02273(10) Uani 1.000000
Cl02 Cl 0.39502(5) 0.35012(2) 0.71258(5) 0.04154(15) Uani 1.000000
P003 P 0.64006(6) 0.55207(2) 0.93474(4) 0.03326(14) Uani 1.000000
Cl04 Cl 1.13256(7) 0.65481(3) 0.30556(6) 0.04980(17) Uani 1.000000
O005 O 0.88397(12) 0.39503(6) 0.11668(9) 0.0230(3) Uani 1.000000
O006 O 0.56167(12) 0.35010(6) 0.13041(10) 0.0238(3) Uani 1.000000
O007 O 0.64923(11) 0.44002(6) 0.19607(9) 0.0221(3) Uani 1.000000
O008 O 0.81387(13) 0.56296(6) 0.72895(10) 0.0262(3) Uani 1.000000
O009 O 0.79631(14) 0.36025(7) -0.06778(11) 0.0302(3) Uani 1.000000
O00A O 0.55176(15) 0.60906(7) 0.60085(10) 0.0305(3) Uani 1.000000
O00B O 0.90425(16) 0.64085(6) 0.65129(10) 0.0295(3) Uani 1.000000
O00C O 0.69858(12) 0.33488(6) 0.02642(10) 0.0240(3) Uani 1.000000
O00D O 0.71489(18) 0.65757(6) 0.53015(10) 0.0346(4) Uani 1.000000
O00E O 0.78154(13) 0.41779(6) 0.42646(10) 0.0256(3) Uani 1.000000
O00F O 0.98849(15) 0.49317(8) 0.73361(14) 0.0378(4) Uani 1.000000
O00G O 0.67680(18) 0.51502(8) 1.00238(12) 0.0412(5) Uani 1.000000
O00H O 0.83149(15) 0.50643(7) 0.48612(12) 0.0319(3) Uani 1.000000
O00I O 0.46532(14) 0.50212(7) 0.16233(13) 0.0359(4) Uani 1.000000
O00J O 0.38254(15) 0.34047(8) 0.06562(14) 0.0415(5) Uani 1.000000
O00K O 1.17149(17) 0.49083(9) 0.74624(18) 0.0518(6) Uani 1.000000
O00L O 0.6552(2) 0.62445(8) 0.40046(13) 0.0495(6) Uani 1.000000
N00M N 0.83572(15) 0.44015(7) 0.26645(11) 0.0232(3) Uani 1.000000
N00N N 0.64680(16) 0.57312(7) 0.77190(12) 0.0253(3) Uani 1.000000
C00O C 0.75323(16) 0.32793(8) -0.03694(13) 0.0236(4) Uani 1.000000
O00P O 0.96217(17) 0.34451(9) 0.22425(17) 0.0535(6) Uani 1.000000
N00Q N 0.7002(3) 0.60384(8) 0.94523(12) 0.0449(6) Uani 1.000000
O00R O 0.5176(2) 0.67286(10) 0.68027(18) 0.0610(7) Uani 1.000000
O00S O 0.9745(3) 0.66826(10) 0.54256(16) 0.0616(7) Uani 1.000000
C00T C 0.46193(16) 0.32726(8) 0.11813(14) 0.0243(4) Uani 1.000000
C00U C 0.77933(15) 0.39193(7) 0.13939(12) 0.0193(3) Uani 1.000000
C00V C 0.67363(19) 0.66058(8) 0.44554(14) 0.0270(4) Uani 1.000000
C00W C 0.42351(18) 0.44893(9) 0.73169(15) 0.0285(4) Uani 1.000000
C00X C 0.99672(18) 0.44578(9) 0.46131(14) 0.0268(4) Uani 1.000000
C00Y C 0.7486(2) 0.27339(9) -0.06290(15) 0.0302(4) Uani 1.000000
C00Z C 1.0880(2) 0.47108(10) 0.75518(16) 0.0330(5) Uani 1.000000
C010 C 0.46751(18) 0.28424(8) 0.17973(15) 0.0269(4) Uani 1.000000
C011 C 0.59877(17) 0.48681(8) 0.79975(13) 0.0230(4) Uani 1.000000
C012 C 0.6574(2) 0.71375(9) 0.41478(15) 0.0319(5) Uani 1.000000
C013 C 0.69113(15) 0.38444(7) 0.05739(12) 0.0202(3) Uani 1.000000
C014 C 0.66765(19) 0.61078(8) 0.64083(13) 0.0257(4) Uani 1.000000
C015 C 0.82485(16) 0.48340(8) 0.31925(13) 0.0229(4) Uani 1.000000
C016 C 0.56935(16) 0.43962(8) 0.11719(13) 0.0225(3) Uani 1.000000
C017 C 0.3916(2) 0.58066(9) 0.18631(16) 0.0304(4) Uani 1.000000
C018 C 0.73842(19) 0.40064(9) 0.49838(14) 0.0263(4) Uani 1.000000
C019 C 0.57518(15) 0.38980(8) 0.07413(13) 0.0210(3) Uani 1.000000
C01A C 0.47368(18) 0.40320(8) 0.74554(15) 0.0263(4) Uani 1.000000
C01B C 0.96964(18) 0.37011(9) 0.16445(17) 0.0317(5) Uani 1.000000
C01C C 0.61212(19) 0.39543(9) 0.46793(15) 0.0284(4) Uani 1.000000
C01D C 0.76021(15) 0.43973(7) 0.18486(12) 0.0201(3) Uani 1.000000
C01E C 0.7664(2) 0.62445(9) 1.02533(15) 0.0329(5) Uani 1.000000
C01F C 1.07638(18) 0.37808(10) 0.13370(18) 0.0338(5) Uani 1.000000
C01G C 0.3529(2) 0.26056(11) 0.1674(2) 0.0415(6) Uani 1.000000
C01H C 0.48704(18) 0.49096(8) 0.75887(14) 0.0267(4) Uani 1.000000
C01I C 0.7292(2) 0.60938(8) 0.56888(13) 0.0286(4) Uani 1.000000
C01J C 0.9997(2) 0.51890(9) 0.28447(17) 0.0326(5) Uani 1.000000
C01K C 0.69633(18) 0.56645(8) 0.70080(13) 0.0246(4) Uani 1.000000
C01L C 0.64675(17) 0.43991(9) 0.81287(14) 0.0265(4) Uani 1.000000
C01M C 0.7936(2) 0.35182(10) 0.52736(16) 0.0338(5) Uani 1.000000
O01N O 0.2833(2) 0.50839(9) 0.1336(3) 0.0961(14) Uani 1.000000
C01O C 0.8653(2) 0.55419(9) 0.65994(14) 0.0283(4) Uani 1.000000
C01P C 0.7017(2) 0.66758(11) 1.04705(16) 0.0344(5) Uani 1.000000
C01Q C 0.45694(18) 0.45096(9) 0.13583(16) 0.0279(4) Uani 1.000000
C01R C 0.8726(2) 0.57380(9) 0.33310(17) 0.0329(5) Uani 1.000000
C01S C 1.0427(2) 0.60480(10) 0.30661(18) 0.0354(5) Uani 1.000000
C01T C 0.5675(3) 0.37288(12) 0.5413(2) 0.0417(6) Uani 1.000000
C01U C 0.8532(2) 0.59860(8) 0.60125(14) 0.0289(4) Uani 1.000000
C01V C 0.9458(2) 0.61329(10) 0.33313(19) 0.0379(5) Uani 1.000000
C01W C 0.89931(17) 0.52636(8) 0.30929(14) 0.0244(4) Uani 1.000000
C01X C 0.9590(2) 0.67392(10) 0.61213(17) 0.0354(5) Uani 1.000000
C01Y C 1.1741(2) 0.37730(14) 0.2127(2) 0.0469(7) Uani 1.000000
C01Z C 0.66693(18) 0.53212(8) 0.83281(13) 0.0256(4) Uani 1.000000
C020 C 0.4938(3) 0.60160(11) 0.1592(2) 0.0444(6) Uani 1.000000
C021 C 0.8776(3) 0.63962(12) 1.0099(2) 0.0430(6) Uani 1.000000
C022 C 0.5542(2) 0.44406(10) 0.43212(17) 0.0329(5) Uani 1.000000
C023 C 0.5847(2) 0.39780(9) 0.78555(16) 0.0300(4) Uani 1.000000
C024 C 0.9875(2) 0.54195(10) 0.69728(19) 0.0354(5) Uani 1.000000
C025 C 0.9953(2) 0.71832(9) 0.66910(16) 0.0321(5) Uani 1.000000
C026 C 1.0771(2) 0.47947(11) 0.50424(17) 0.0384(6) Uani 1.000000
C027 C 1.0724(2) 0.55830(11) 0.2831(2) 0.0390(5) Uani 1.000000
C028 C 1.0862(2) 0.33515(12) 0.0738(2) 0.0420(6) Uani 1.000000
C029 C 0.6229(3) 0.32378(12) 0.5709(2) 0.0478(7) Uani 1.000000
C02A C 0.4839(2) 0.64225(10) 0.62612(16) 0.0381(6) Uani 1.000000
C02B C 1.0293(2) 0.39830(11) 0.44469(18) 0.0360(5) Uani 1.000000
C02C C 1.0748(2) 0.42761(12) 0.0864(2) 0.0465(7) Uani 1.000000
C02D C 0.37129(19) 0.52683(9) 0.15684(17) 0.0316(5) Uani 1.000000
C02E C 0.4352(2) 0.43491(13) 0.3807(2) 0.0432(6) Uani 1.000000
C02F C 0.4596(4) 0.61513(12) 0.8859(2) 0.0532(8) Uani 1.000000
C02G C 0.7487(3) 0.32878(11) 0.59997(19) 0.0432(6) Uani 1.000000
C02H C 0.5512(2) 0.24652(10) 0.1617(2) 0.0410(6) Uani 1.000000
C02I C 1.1866(2) 0.46537(15) 0.5310(2) 0.0492(7) Uani 1.000000
C02J C 0.6436(4) 0.74948(11) 0.4843(2) 0.0549(9) Uani 1.000000
C02K C 0.8042(4) 0.27907(14) 0.6272(2) 0.0584(9) Uani 1.000000
C02L C 1.2181(2) 0.41751(15) 0.5155(2) 0.0491(7) Uani 1.000000
C02M C 0.4114(3) 0.58037(13) 0.28335(19) 0.0436(6) Uani 1.000000
C02N C 0.3649(3) 0.63546(13) 0.57858(18) 0.0477(7) Uani 1.000000
C02O C 0.2899(3) 0.61095(12) 0.1453(2) 0.0481(7) Uani 1.000000
C02P C 1.0803(2) 0.41859(12) 0.7877(2) 0.0415(6) Uani 1.000000
C02Q C 0.9416(3) 0.66599(15) 1.0922(3) 0.0541(8) Uani 1.000000
C02R C 0.7653(3) 0.69657(12) 1.12506(18) 0.0422(6) Uani 1.000000
C02S C 1.0329(4) 0.75901(13) 0.6161(2) 0.0562(9) Uani 1.000000
C02T C 0.5562(3) 0.71549(11) 0.3400(2) 0.0476(7) Uani 1.000000
C02U C 0.4972(3) 0.56868(11) 0.91856(17) 0.0419(6) Uani 1.000000
C02V C 0.5536(3) 0.48357(13) 0.5000(3) 0.0519(8) Uani 1.000000
C02W C 0.8036(3) 0.24157(11) 0.0145(2) 0.0432(6) Uani 1.000000
C02X C 1.1403(2) 0.38414(14) 0.4718(2) 0.0495(7) Uani 1.000000
C02Y C 0.8796(3) 0.71041(14) 1.1123(2) 0.0514(8) Uani 1.000000
C02Z C 0.8081(3) 0.26682(13) -0.1347(2) 0.0505(7) Uani 1.000000
C030 C 0.7632(3) 0.72785(14) 0.3836(3) 0.0550(8) Uani 1.000000
C031 C 0.5036(3) 0.30394(12) 0.27165(19) 0.0476(7) Uani 1.000000
C032 C 0.6265(3) 0.25786(12) -0.0931(2) 0.0483(7) Uani 1.000000
C033 C 0.4212(3) 0.53484(14) 0.9382(2) 0.0514(8) Uani 1.000000
C034 C 0.9003(3) 0.73618(14) 0.7085(3) 0.0568(9) Uani 1.000000
C035 C 1.0924(3) 0.70233(15) 0.7418(2) 0.0560(8) Uani 1.000000
C036 C 0.2750(4) 0.59365(19) 0.8916(4) 0.0760(12) Uani 1.000000
C037 C 1.1855(3) 0.40842(17) 0.8576(3) 0.0622(10) Uani 1.000000
C038 C 0.6969(5) 0.74211(18) 1.1404(3) 0.0762(13) Uani 1.000000
C039 C 0.9762(3) 0.41063(17) 0.8240(3) 0.0682(12) Uani 1.000000
C03A C 1.0790(3) 0.38455(14) 0.7112(3) 0.0573(8) Uani 1.000000
C03B C 0.3501(4) 0.62759(16) 0.8703(4) 0.0728(12) Uani 1.000000
C03C C 0.3099(4) 0.54812(18) 0.9250(3) 0.0674(11) Uani 1.000000
C03D C 0.9673(4) 0.55287(18) 1.0430(4) 0.0762(13) Uani 1.000000
C03E C 0.9388(7) 0.5964(3) 0.9777(5) 0.120(2) Uani 1.000000
C03F C 0.3051(4) 0.68323(19) 0.5716(6) 0.113(3) Uani 1.000000
C03G C 0.9938(9) 0.6044(5) 0.9214(6) 0.176(5) Uani 1.000000
C03H C 0.3051(7) 0.6038(3) 0.6335(6) 0.155(4) Uani 1.000000
C03I C 0.3447(6) 0.6029(5) 0.4979(5) 0.210(5) Uani 1.000000

loop_
_atom_site_aniso_label
_atom_site_aniso_U_11
_atom_site_aniso_U_22
_atom_site_aniso_U_33
_atom_site_aniso_U_12
_atom_site_aniso_U_13
_atom_site_aniso_U_23
P001 0.0253(2) 0.0225(2) 0.0222(2) -0.00311(18) 0.00904(17) -0.00355(19)
Cl02 0.0388(3) 0.0287(3) 0.0551(4) -0.0092(2) 0.0064(3) -0.0091(3)
P003 0.0526(3) 0.0267(3) 0.0178(2) -0.0116(2) 0.0023(2) 0.0034(2)
Cl04 0.0550(4) 0.0346(3) 0.0604(4) -0.0187(3) 0.0144(3) -0.0005(3)
O005 0.0208(6) 0.0271(7) 0.0228(6) -0.0009(5) 0.0086(5) 0.0006(6)
O006 0.0218(6) 0.0203(6) 0.0287(7) -0.0029(5) 0.0045(5) 0.0042(6)
O007 0.0206(6) 0.0250(7) 0.0219(6) -0.0005(5) 0.0073(5) 0.0002(5)
O008 0.0312(7) 0.0246(7) 0.0228(7) 0.0022(6) 0.0063(5) 0.0015(6)
O009 0.0346(8) 0.0287(8) 0.0301(8) 0.0029(6) 0.0134(6) 0.0009(6)
O00A 0.0420(8) 0.0267(8) 0.0211(7) 0.0135(6) 0.0039(6) -0.0024(6)
O00B 0.0474(9) 0.0187(7) 0.0241(7) -0.0036(6) 0.0118(6) -0.0030(6)
O00C 0.0277(7) 0.0198(6) 0.0258(7) -0.0015(5) 0.0086(5) -0.0035(5)
O00D 0.0628(11) 0.0193(7) 0.0188(7) -0.0002(7) 0.0034(7) 0.0020(6)
O00E 0.0305(7) 0.0249(7) 0.0240(7) -0.0065(6) 0.0114(6) -0.0047(6)
O00F 0.0333(8) 0.0351(10) 0.0488(11) 0.0073(7) 0.0172(8) 0.0116(8)
O00G 0.0563(11) 0.0376(10) 0.0251(8) -0.0184(8) -0.0003(7) 0.0121(7)
O00H 0.0393(8) 0.0298(8) 0.0305(8) -0.0055(7) 0.0163(7) -0.0100(7)
O00I 0.0257(7) 0.0297(8) 0.0511(11) 0.0042(6) 0.0064(7) -0.0148(8)
O00J 0.0255(7) 0.0453(11) 0.0493(11) -0.0076(7) -0.0007(7) 0.0109(9)
O00K 0.0333(9) 0.0477(13) 0.0746(15) 0.0019(9) 0.0126(10) 0.0142(11)
O00L 0.0874(16) 0.0278(9) 0.0253(9) 0.0147(10) -0.0037(9) -0.0030(7)
N00M 0.0273(7) 0.0205(8) 0.0213(7) 0.0019(6) 0.0042(6) -0.0025(6)
N00N 0.0355(9) 0.0200(8) 0.0206(8) 0.0020(7) 0.0066(6) 0.0029(6)
C00O 0.0237(8) 0.0239(9) 0.0221(8) 0.0038(7) 0.0028(7) -0.0016(7)
O00P 0.0344(9) 0.0522(13) 0.0779(15) 0.0147(9) 0.0210(9) 0.0380(12)
N00Q 0.0910(18) 0.0266(10) 0.0112(7) -0.0294(11) -0.0006(9) 0.0026(7)
O00R 0.0670(15) 0.0547(14) 0.0574(14) 0.0243(12) 0.0062(11) -0.0277(12)
O00S 0.109(2) 0.0441(13) 0.0442(12) -0.0277(13) 0.0436(13) -0.0106(10)
C00T 0.0218(8) 0.0218(9) 0.0303(10) -0.0035(7) 0.0077(7) -0.0014(8)
C00U 0.0177(7) 0.0194(8) 0.0219(8) -0.0012(6) 0.0069(6) 0.0007(7)
C00V 0.0376(10) 0.0230(9) 0.0202(8) 0.0063(8) 0.0062(7) 0.0004(7)
C00W 0.0254(9) 0.0307(10) 0.0282(10) 0.0022(8) 0.0038(7) -0.0027(8)
C00X 0.0261(9) 0.0309(10) 0.0239(9) -0.0045(8) 0.0067(7) 0.0001(8)
C00Y 0.0343(10) 0.0250(10) 0.0316(10) 0.0043(8) 0.0078(8) -0.0055(8)
C00Z 0.0303(10) 0.0364(12) 0.0333(11) 0.0069(9) 0.0090(8) 0.0039(10)
C010 0.0269(9) 0.0223(9) 0.0344(10) -0.0058(7) 0.0127(8) -0.0013(8)
C011 0.0251(8) 0.0209(9) 0.0224(9) 0.0006(7) 0.0044(7) 0.0010(7)
C012 0.0459(12) 0.0231(10) 0.0259(10) 0.0075(9) 0.0062(9) 0.0033(8)
C013 0.0215(7) 0.0179(8) 0.0218(8) -0.0002(6) 0.0060(6) -0.0009(7)
C014 0.0401(10) 0.0174(8) 0.0184(8) 0.0042(8) 0.0043(7) 0.0003(7)
C015 0.0252(8) 0.0203(8) 0.0235(9) 0.0005(7) 0.0065(7) -0.0038(7)
C016 0.0226(8) 0.0197(8) 0.0252(9) 0.0011(7) 0.0056(6) 0.0008(7)
C017 0.0374(11) 0.0228(10) 0.0348(11) -0.0030(8) 0.0158(9) -0.0031(9)
C018 0.0312(9) 0.0275(10) 0.0230(9) -0.0044(8) 0.0122(7) -0.0011(8)
C019 0.0213(7) 0.0192(8) 0.0233(8) 0.0001(6) 0.0066(6) 0.0012(7)
C01A 0.0274(9) 0.0228(9) 0.0294(10) -0.0039(7) 0.0080(7) -0.0040(8)
C01B 0.0238(9) 0.0262(10) 0.0477(13) 0.0034(8) 0.0132(9) 0.0046(10)
C01C 0.0295(9) 0.0268(10) 0.0318(10) -0.0047(8) 0.0134(8) -0.0009(8)
C01D 0.0210(7) 0.0191(8) 0.0212(8) -0.0015(6) 0.0070(6) 0.0001(7)
C01E 0.0496(13) 0.0284(11) 0.0190(9) -0.0105(9) 0.0040(8) 0.0021(8)
C01F 0.0198(8) 0.0353(12) 0.0483(13) -0.0017(8) 0.0117(8) -0.0013(10)
C01G 0.0350(12) 0.0361(13) 0.0592(17) -0.0105(10) 0.0224(11) 0.0018(12)
C01H 0.0278(9) 0.0233(9) 0.0262(9) 0.0049(7) 0.0002(7) 0.0020(8)
C01I 0.0501(12) 0.0172(9) 0.0185(8) 0.0013(8) 0.0076(8) 0.0003(7)
C01J 0.0363(11) 0.0252(10) 0.0411(12) 0.0003(8) 0.0189(9) -0.0038(9)
C01K 0.0329(9) 0.0186(8) 0.0207(8) 0.0036(7) 0.0026(7) 0.0015(7)
C01L 0.0253(8) 0.0234(9) 0.0294(10) 0.0034(7) 0.0029(7) 0.0025(8)
C01M 0.0405(11) 0.0302(11) 0.0303(11) 0.0007(9) 0.0075(9) 0.0019(9)
O01N 0.0263(10) 0.0317(12) 0.228(4) -0.0026(9) 0.0243(16) -0.0354(18)
C01O 0.0392(11) 0.0212(9) 0.0262(9) 0.0035(8) 0.0109(8) 0.0007(8)
C01P 0.0347(11) 0.0392(13) 0.0280(10) -0.0080(9) 0.0041(8) 0.0019(9)
C01Q 0.0238(8) 0.0229(9) 0.0385(11) 0.0019(7) 0.0099(8) -0.0032(8)
C01R 0.0400(11) 0.0225(10) 0.0392(12) 0.0015(8) 0.0154(9) -0.0015(9)
C01S 0.0409(12) 0.0256(11) 0.0409(12) -0.0086(9) 0.0116(10) -0.0000(10)
C01T 0.0494(14) 0.0397(14) 0.0440(14) -0.0069(11) 0.0270(12) 0.0049(12)
C01U 0.0477(12) 0.0183(9) 0.0239(9) -0.0016(8) 0.0143(8) -0.0036(8)
C01V 0.0490(13) 0.0224(10) 0.0452(14) -0.0033(10) 0.0166(11) -0.0028(10)
C01W 0.0280(9) 0.0223(9) 0.0244(9) 0.0013(7) 0.0093(7) -0.0032(7)
C01X 0.0486(13) 0.0259(11) 0.0348(12) -0.0036(10) 0.0159(10) -0.0035(9)
C01Y 0.0294(11) 0.0607(19) 0.0493(15) -0.0071(12) 0.0061(10) -0.0103(14)
C01Z 0.0323(9) 0.0205(9) 0.0210(8) -0.0021(7) 0.0001(7) 0.0044(7)
C020 0.0483(14) 0.0361(14) 0.0576(16) -0.0173(11) 0.0307(13) -0.0115(13)
C021 0.0523(15) 0.0392(15) 0.0451(14) 0.0020(12) 0.0268(12) 0.0049(12)
C022 0.0296(10) 0.0320(11) 0.0389(12) 0.0003(9) 0.0115(9) -0.0022(10)
C023 0.0319(10) 0.0205(9) 0.0361(11) 0.0034(8) 0.0046(8) 0.0003(8)
C024 0.0338(11) 0.0280(11) 0.0456(13) 0.0030(9) 0.0117(10) 0.0028(10)
C025 0.0375(11) 0.0232(10) 0.0344(11) -0.0023(8) 0.0052(9) -0.0027(9)
C026 0.0327(11) 0.0474(15) 0.0327(12) -0.0125(10) 0.0025(9) -0.0036(10)
C027 0.0383(12) 0.0309(12) 0.0537(15) -0.0034(10) 0.0231(11) -0.0035(11)
C028 0.0269(10) 0.0471(15) 0.0527(16) -0.0004(10) 0.0103(10) -0.0144(13)
C029 0.0649(18) 0.0346(14) 0.0506(17) -0.0108(13) 0.0274(14) 0.0076(12)
C02A 0.0516(14) 0.0357(13) 0.0268(11) 0.0204(11) 0.0086(10) 0.0001(9)
C02B 0.0288(10) 0.0392(13) 0.0388(12) 0.0040(9) 0.0053(9) -0.0032(10)
C02C 0.0361(13) 0.0418(15) 0.0679(19) -0.0086(11) 0.0248(13) 0.0049(14)
C02D 0.0261(9) 0.0222(10) 0.0473(13) 0.0002(8) 0.0100(9) -0.0002(9)
C02E 0.0327(11) 0.0550(17) 0.0432(14) 0.0034(11) 0.0111(10) -0.0017(13)
C02F 0.076(2) 0.0321(14) 0.0499(17) 0.0010(14) 0.0107(15) -0.0076(13)
C02G 0.0631(17) 0.0353(13) 0.0321(12) -0.0074(12) 0.0127(12) 0.0049(10)
C02H 0.0421(13) 0.0264(11) 0.0597(17) 0.0047(10) 0.0223(12) 0.0125(11)
C02I 0.0311(12) 0.067(2) 0.0441(15) -0.0119(12) -0.0021(10) 0.0034(14)
C02J 0.096(2) 0.0287(13) 0.0341(14) 0.0267(15) 0.0028(14) -0.0039(11)
C02K 0.089(3) 0.0428(17) 0.0431(16) 0.0080(17) 0.0140(16) 0.0157(14)
C02L 0.0313(12) 0.076(2) 0.0405(14) 0.0048(13) 0.0087(10) 0.0087(14)
C02M 0.0505(15) 0.0490(17) 0.0333(12) -0.0088(13) 0.0141(11) -0.0037(12)
C02N 0.0558(16) 0.0536(17) 0.0289(12) 0.0301(14) -0.0007(11) -0.0022(12)
C02O 0.0623(18) 0.0286(13) 0.0548(17) 0.0133(12) 0.0163(14) 0.0030(13)
C02P 0.0331(11) 0.0421(15) 0.0525(15) 0.0121(10) 0.0162(11) 0.0179(13)
C02Q 0.0306(12) 0.062(2) 0.065(2) -0.0096(13) 0.0007(12) 0.0069(16)
C02R 0.0560(16) 0.0408(14) 0.0298(12) 0.0016(12) 0.0095(11) -0.0072(11)
C02S 0.085(2) 0.0329(14) 0.0510(18) -0.0186(15) 0.0160(17) 0.0001(13)
C02T 0.0637(17) 0.0288(12) 0.0396(14) 0.0041(12) -0.0108(12) 0.0112(11)
C02U 0.0660(17) 0.0345(13) 0.0267(11) -0.0007(12) 0.0138(11) -0.0063(10)
C02V 0.0527(16) 0.0415(15) 0.063(2) 0.0088(13) 0.0161(15) -0.0174(15)
C02W 0.0554(15) 0.0271(12) 0.0456(15) 0.0124(11) 0.0081(12) 0.0046(11)
C02X 0.0325(12) 0.062(2) 0.0534(17) 0.0097(12) 0.0092(11) 0.0007(15)
C02Y 0.0537(16) 0.0489(17) 0.0465(16) -0.0237(14) 0.0004(13) -0.0085(14)
C02Z 0.075(2) 0.0382(15) 0.0470(16) 0.0101(14) 0.0316(15) -0.0095(13)
C030 0.0542(17) 0.0447(17) 0.068(2) -0.0021(14) 0.0182(15) 0.0166(16)
C031 0.0746(19) 0.0358(14) 0.0305(12) -0.0183(13) 0.0081(12) 0.0021(11)
C032 0.0386(13) 0.0366(14) 0.0638(18) -0.0047(11) -0.0009(12) -0.0186(13)
C033 0.069(2) 0.0544(19) 0.0318(13) -0.0117(16) 0.0133(13) 0.0005(13)
C034 0.0502(17) 0.0455(18) 0.078(2) -0.0079(14) 0.0206(16) -0.0318(17)
C035 0.0551(17) 0.059(2) 0.0464(17) 0.0008(15) -0.0034(13) 0.0019(15)
C036 0.077(3) 0.061(3) 0.086(3) -0.007(2) 0.010(2) -0.015(2)
C037 0.0496(18) 0.073(3) 0.060(2) 0.0182(17) 0.0044(15) 0.0277(19)
C038 0.130(4) 0.058(2) 0.049(2) 0.035(2) 0.039(2) -0.0014(17)
C039 0.0533(19) 0.069(2) 0.092(3) 0.0152(17) 0.0353(19) 0.047(2)
C03A 0.067(2) 0.0381(16) 0.069(2) -0.0032(15) 0.0202(17) 0.0011(16)
C03B 0.071(3) 0.044(2) 0.096(3) -0.0027(18) 0.004(2) -0.001(2)
C03C 0.076(3) 0.067(3) 0.060(2) -0.023(2) 0.0165(19) -0.0084(19)
C03D 0.067(2) 0.056(2) 0.111(4) 0.024(2) 0.030(2) 0.013(2)
C03E 0.169(6) 0.094(4) 0.134(5) 0.064(4) 0.116(5) 0.027(4)
C03F 0.046(2) 0.055(2) 0.233(8) 0.0244(19) 0.020(3) 0.036(4)
C03G 0.207(10) 0.241(12) 0.118(6) 0.125(10) 0.117(7) 0.029(7)
C03H 0.123(5) 0.144(7) 0.147(6) -0.079(5) -0.074(5) 0.092(6)
C03I 0.085(4) 0.398(13) 0.114(5) 0.128(6) -0.049(4) -0.147(7)

loop_
_atom_type_symbol
_atom_type_scat_dispersion_real
_atom_type_scat_dispersion_imag
_atom_type_scat_Cromer_Mann_a1
_atom_type_scat_Cromer_Mann_a2
_atom_type_scat_Cromer_Mann_a3
_atom_type_scat_Cromer_Mann_a4
_atom_type_scat_Cromer_Mann_b1
_atom_type_scat_Cromer_Mann_b2
_atom_type_scat_Cromer_Mann_b3
_atom_type_scat_Cromer_Mann_b4
_atom_type_scat_Cromer_Mann_c
_atom_type_scat_source
_atom_type_scat_dispersion_source
P 0.10434 0.09671 6.43450 4.17910 1.78000 1.49080 1.90670 27.15700 0.52600 68.16450 1.11489999294 'International Tables Volume C Table 6.1.1.4 (pp. 500-502)' 'Henke, Gullikson and Davis, At. Data and Nucl. Data Tables, 1993, 54, 2'
C 0.00347 0.00161 2.31000 1.02000 1.58860 0.86500 20.84390 10.20750 0.56870 51.65120 0.215599998832 'International Tables Volume C Table 6.1.1.4 (pp. 500-502)' 'Henke, Gullikson and Davis, At. Data and Nucl. Data Tables, 1993, 54, 2'
Cl 0.14873 0.16029 11.46040 7.19640 6.25560 1.64550 0.01040 1.16620 18.51940 47.77840 -9.55739974976 'International Tables Volume C Table 6.1.1.4 (pp. 500-502)' 'Henke, Gullikson and Davis, At. Data and Nucl. Data Tables, 1993, 54, 2'
O 0.01158 0.00611 3.04850 2.28680 1.54630 0.86700 13.27710 5.70110 0.32390 32.90890 0.250800013542 'International Tables Volume C Table 6.1.1.4 (pp. 500-502)' 'Henke, Gullikson and Davis, At. Data and Nucl. Data Tables, 1993, 54, 2'
N 0.00653 0.00323 12.21260 3.13220 2.01250 1.16630 0.00570 9.89330 28.99750 0.58260 -11.5290002823 'International Tables Volume C Table 6.1.1.4 (pp. 500-502)' 'Henke, Gullikson and Davis, At. Data and Nucl. Data Tables, 1993, 54, 2'

loop_
_geom_angle_atom_site_label_1
_geom_angle_atom_site_label_2
_geom_angle_atom_site_label_3
_geom_angle
O00H P001 O00E 116.29(9)
C00X P001 O00E 106.02(10)
C00X P001 O00H 112.48(11)
C015 P001 O00E 99.93(9)
C015 P001 O00H 112.56(11)
C015 P001 C00X 108.58(10)
N00Q P003 O00G 117.61(11)
C01Z P003 O00G 112.17(12)
C01Z P003 N00Q 100.37(12)
C02U P003 O00G 114.07(14)
C02U P003 N00Q 102.78(16)
C02U P003 C01Z 108.53(11)
C01B O005 C00U 117.91(17)
C019 O006 C00T 118.64(16)
C01D O007 C016 112.34(15)
C01O O008 C01K 111.51(16)
C02A O00A C014 117.94(19)
C01X O00B C01U 117.09(18)
C013 O00C C00O 118.11(16)
C01I O00D C00V 118.44(18)
C018 O00E P001 122.23(14)
C024 O00F C00Z 115.8(2)
C02D O00I C01Q 117.29(19)
C01D N00M C015 114.41(16)
C01Z N00N C01K 113.91(18)
O00C C00O O009 124.0(2)
C00Y C00O O009 125.8(2)
C00Y C00O O00C 110.16(18)
C01E N00Q P003 125.79(16)
O00J C00T O006 122.9(2)
C010 C00T O006 110.33(17)
C010 C00T O00J 126.8(2)
C013 C00U O005 107.31(15)
C01D C00U O005 108.79(15)
C01D C00U C013 111.72(15)
O00L C00V O00D 122.6(2)
C012 C00V O00D 112.34(19)
C012 C00V O00L 125.0(2)
C01H C00W C01A 118.52(19)
C026 C00X P001 118.1(2)
C02B C00X P001 122.70(18)
C02B C00X C026 119.2(2)
C02W C00Y C00O 109.4(2)
C02Z C00Y C00O 109.1(2)
C02Z C00Y C02W 110.6(2)
C032 C00Y C00O 108.8(2)
C032 C00Y C02W 109.1(2)
C032 C00Y C02Z 109.7(2)
O00K C00Z O00F 122.4(3)
C02P C00Z O00F 112.2(2)
C02P C00Z O00K 125.3(2)
C01G C010 C00T 109.3(2)
C02H C010 C00T 108.48(19)
C02H C010 C01G 110.2(2)
C031 C010 C00T 109.01(19)
C031 C010 C01G 109.1(2)
C031 C010 C02H 110.6(2)
C01L C011 C01H 119.2(2)
C01Z C011 C01H 121.02(19)
C01Z C011 C01L 119.78(18)
C02J C012 C00V 112.8(2)
C02T C012 C00V 108.1(2)
C02T C012 C02J 110.8(2)
C030 C012 C00V 106.2(2)
C030 C012 C02J 109.1(3)
C030 C012 C02T 109.7(3)
C00U C013 O00C 109.57(15)
C019 C013 O00C 106.65(15)
C019 C013 C00U 110.51(16)
C01I C014 O00A 106.10(17)
C01K C014 O00A 108.93(18)
C01K C014 C01I 112.20(18)
N00M C015 P001 110.34(14)
C01W C015 P001 107.79(14)
C01W C015 N00M 114.18(17)
C019 C016 O007 108.64(16)
C01Q C016 O007 107.62(17)
C01Q C016 C019 114.10(17)
C02D C017 C020 110.4(2)
C02M C017 C020 110.0(2)
C02M C017 C02D 106.9(2)
C02O C017 C020 109.4(2)
C02O C017 C02D 108.3(2)
C02O C017 C02M 111.9(2)
C01C C018 O00E 107.69(17)
C01M C018 O00E 107.60(19)
C01M C018 C01C 112.07(19)
C013 C019 O006 106.83(15)
C016 C019 O006 110.20(16)
C016 C019 C013 107.95(16)
C00W C01A Cl02 119.12(17)
C023 C01A Cl02 118.72(18)
C023 C01A C00W 122.2(2)
O00P C01B O005 123.5(2)
C01F C01B O005 111.8(2)
C01F C01B O00P 124.6(2)
C01T C01C C018 107.8(2)
C022 C01C C018 113.25(19)
C022 C01C C01T 114.0(2)
N00M C01D O007 109.26(16)
C00U C01D O007 108.90(15)
C00U C01D N00M 107.96(16)
C01P C01E N00Q 106.1(2)
C021 C01E N00Q 107.7(2)
C021 C01E C01P 112.5(2)
C01Y C01F C01B 107.6(2)
C028 C01F C01B 107.3(2)
C028 C01F C01Y 110.6(2)
C02C C01F C01B 111.7(2)
C02C C01F C01Y 109.9(2)
C02C C01F C028 109.8(3)
C011 C01H C00W 120.8(2)
C014 C01I O00D 105.96(18)
C01U C01I O00D 109.6(2)
C01U C01I C014 112.26(17)
C027 C01J C01W 120.7(2)
N00N C01K O008 110.15(16)
C014 C01K O008 109.10(18)
C014 C01K N00N 109.23(18)
C023 C01L C011 120.66(19)
C02G C01M C018 111.9(2)
C01U C01O O008 111.08(18)
C024 C01O O008 107.74(19)
C024 C01O C01U 111.5(2)
C02R C01P C01E 112.6(2)
C016 C01Q O00I 104.12(17)
C01W C01R C01V 120.3(2)
C01V C01S Cl04 118.2(2)
C027 C01S Cl04 119.2(2)
C027 C01S C01V 122.6(2)
C029 C01T C01C 111.9(2)
C01I C01U O00B 108.38(18)
C01O C01U O00B 107.71(18)
C01O C01U C01I 108.24(19)
C01S C01V C01R 118.8(2)
C01J C01W C015 121.36(19)
C01R C01W C015 119.04(19)
C01R C01W C01J 119.3(2)
O00S C01X O00B 123.9(2)
C025 C01X O00B 110.3(2)
C025 C01X O00S 125.8(3)
N00N C01Z P003 110.06(15)
C011 C01Z P003 110.75(16)
C011 C01Z N00N 112.22(17)
C02Q C021 C01E 106.9(2)
C03E C021 C01E 112.7(4)
C03E C021 C02Q 116.0(4)
C02E C022 C01C 111.9(2)
C02V C022 C01C 113.7(2)
C02V C022 C02E 109.9(2)
C01L C023 C01A 118.7(2)
C01O C024 O00F 105.9(2)
C02S C025 C01X 108.3(2)
C034 C025 C01X 110.5(2)
C034 C025 C02S 111.4(3)
C035 C025 C01X 108.3(2)
C035 C025 C02S 110.2(3)
C035 C025 C034 108.1(3)
C02I C026 C00X 120.7(3)
C01S C027 C01J 118.3(2)
C02G C029 C01T 112.1(2)
O00R C02A O00A 122.4(3)
C02N C02A O00A 111.5(2)
C02N C02A O00R 126.0(3)
C02X C02B C00X 120.0(3)
C017 C02D O00I 112.1(2)
O01N C02D O00I 122.8(2)
O01N C02D C017 125.0(2)
C03B C02F C02U 121.5(4)
C029 C02G C01M 108.8(2)
C02K C02G C01M 111.0(3)
C02K C02G C029 111.8(3)
C02L C02I C026 119.8(3)
C02X C02L C02I 120.3(3)
C03F C02N C02A 110.3(3)
C03H C02N C02A 108.5(3)
C03H C02N C03F 103.4(6)
C03I C02N C02A 116.8(3)
C03I C02N C03F 116.8(5)
C03I C02N C03H 99.3(7)
C037 C02P C00Z 108.0(3)
C039 C02P C00Z 112.5(2)
C039 C02P C037 109.6(3)
C03A C02P C00Z 105.6(3)
C03A C02P C037 109.6(3)
C03A C02P C039 111.3(3)
C02Y C02Q C021 111.4(3)
C02Y C02R C01P 109.4(2)
C038 C02R C01P 109.8(3)
C038 C02R C02Y 112.7(3)
C02F C02U P003 120.9(3)
C033 C02U P003 119.8(3)
C033 C02U C02F 119.2(3)
C02L C02X C02B 120.1(3)
C02R C02Y C02Q 111.7(3)
C03C C033 C02U 119.3(4)
C03C C036 C03B 121.0(5)
C036 C03B C02F 118.7(4)
C036 C03C C033 120.2(4)
C03D C03E C021 113.2(4)
C03G C03E C021 119.7(7)
C03G C03E C03D 122.3(6)

loop_
_geom_bond_atom_site_label_1
_geom_bond_atom_site_label_2
_geom_bond_distance
P001 O00E 1.5900(16)
P001 O00H 1.4746(18)
P001 C00X 1.792(2)
P001 C015 1.823(2)
Cl02 C01A 1.748(2)
P003 O00G 1.4759(19)
P003 N00Q 1.576(2)
P003 C01Z 1.834(2)
P003 C02U 1.787(4)
Cl04 C01S 1.754(3)
O005 C00U 1.427(2)
O005 C01B 1.343(3)
O006 C00T 1.355(2)
O006 C019 1.440(2)
O007 C016 1.425(2)
O007 C01D 1.427(2)
O008 C01K 1.427(3)
O008 C01O 1.424(3)
O009 C00O 1.190(3)
O00A C014 1.435(3)
O00A C02A 1.354(3)
O00B C01U 1.458(3)
O00B C01X 1.362(3)
O00C C00O 1.362(3)
O00C C013 1.440(2)
O00D C00V 1.349(3)
O00D C01I 1.438(3)
O00E C018 1.460(3)
O00F C00Z 1.343(3)
O00F C024 1.442(3)
O00I C01Q 1.444(3)
O00I C02D 1.328(3)
O00J C00T 1.198(3)
O00K C00Z 1.201(3)
O00L C00V 1.208(3)
N00M C015 1.471(3)
N00M C01D 1.433(3)
N00N C01K 1.431(3)
N00N C01Z 1.465(3)
C00O C00Y 1.530(3)
O00P C01B 1.209(3)
N00Q C01E 1.475(3)
O00R C02A 1.208(4)
O00S C01X 1.192(4)
C00T C010 1.522(3)
C00U C013 1.528(3)
C00U C01D 1.531(3)
C00V C012 1.519(3)
C00W C01A 1.379(3)
C00W C01H 1.395(3)
C00X C026 1.410(3)
C00X C02B 1.389(4)
C00Y C02W 1.543(4)
C00Y C02Z 1.520(4)
C00Y C032 1.538(4)
C00Z C02P 1.523(4)
C010 C01G 1.528(3)
C010 C02H 1.529(4)
C010 C031 1.545(4)
C011 C01H 1.396(3)
C011 C01L 1.395(3)
C011 C01Z 1.514(3)
C012 C02J 1.520(4)
C012 C02T 1.532(4)
C012 C030 1.554(5)
C013 C019 1.527(3)
C014 C01I 1.528(3)
C014 C01K 1.531(3)
C015 C01W 1.514(3)
C016 C019 1.525(3)
C016 C01Q 1.521(3)
C017 C020 1.539(4)
C017 C02D 1.533(3)
C017 C02M 1.531(4)
C017 C02O 1.523(4)
C018 C01C 1.536(3)
C018 C01M 1.511(3)
C01A C023 1.388(3)
C01B C01F 1.529(3)
C01C C01T 1.542(4)
C01C C022 1.546(4)
C01E C01P 1.501(4)
C01E C021 1.510(4)
C01F C01Y 1.547(4)
C01F C028 1.533(4)
C01F C02C 1.539(4)
C01I C01U 1.534(4)
C01J C01W 1.405(3)
C01J C027 1.397(4)
C01L C023 1.388(3)
C01M C02G 1.540(4)
O01N C02D 1.180(3)
C01O C01U 1.516(3)
C01O C024 1.533(3)
C01P C02R 1.540(4)
C01R C01V 1.401(4)
C01R C01W 1.400(3)
C01S C01V 1.381(4)
C01S C027 1.386(4)
C01T C029 1.521(5)
C01X C025 1.517(3)
C021 C02Q 1.558(5)
C021 C03E 1.546(6)
C022 C02E 1.539(4)
C022 C02V 1.531(4)
C025 C02S 1.530(4)
C025 C034 1.537(4)
C025 C035 1.540(4)
C026 C02I 1.380(4)
C029 C02G 1.527(5)
C02A C02N 1.511(4)
C02B C02X 1.399(4)
C02F C02U 1.400(5)
C02F C03B 1.364(6)
C02G C02K 1.528(5)
C02I C02L 1.390(6)
C02L C02X 1.390(5)
C02N C03F 1.480(5)
C02N C03H 1.539(9)
C02N C03I 1.546(8)
C02P C037 1.544(5)
C02P C039 1.548(5)
C02P C03A 1.538(5)
C02Q C02Y 1.500(6)
C02R C02Y 1.523(5)
C02R C038 1.545(5)
C02U C033 1.399(5)
C033 C03C 1.393(6)
C036 C03B 1.404(7)
C036 C03C 1.373(7)
C03D C03E 1.566(9)
C03E C03G 1.272(9)
